data_4335077
loop_
_publ_author_name
'Francys E. Fern\'andez'
'Mar\'ia del Carmen Puerta'
'Pedro Valerga'

_publ_contact_author_address
;
Departamento de CMIM y Qu\'imica Inorg\'anica
Universidad de C\'adiz
Facultad de Ciencias
Campus Universitario del R\'io San Pedro
11510. Puerto Real. SPAIN.
;
_publ_contact_author_email pedro.valerga@uca.es
_publ_contact_author_fax '34 (956) 016288'
_publ_contact_author_name 'Pedro Valerga'
_publ_contact_author_phone '34 (956) 012798'
_publ_section_title
;
 Functionalized N-Heterocyclic Carbene Nonspectator Ligands upon Internal
 Alkyne Activation Reactions
;
_journal_name_full 'Inorganic Chemistry'
_journal_page_first 6502
_journal_page_last 6509
_journal_paper_doi 10.1021/ic400433z
_journal_volume 52
_journal_year 2013
_chemical_formula_moiety 'C32 H12 B F24, C30 H28 B F3 N9 O2 Ru'
_chemical_formula_sum 'C62 H40 B2 F27 N9 O2 Ru'
_chemical_formula_weight 1578.72
_chemical_name_systematic
;
{Hydrotris(pyrazolyl)borate-\k^3^ <i>N</i>,<i>N</i>',<i>N</i>''}-
{1-(4-trifluoromethylphenyl)-2-(1-methyl-1H-imidazol-2-yl)-3-pyridyl-prop-1-
ylidene-2-carboxylic acid methyl ester-\k^3^ <i>C</i>,<i>N</i>,<i>N</i>'}
-ruthenium(II)  <i>tetrakis</i>{3,5-<i>bis</i>(trifluoromethyl)phenyl}borate
;
_space_group_IT_number 61
_symmetry_cell_setting orthorhombic
_symmetry_Int_Tables_number 61
_symmetry_space_group_name_Hall '-P 2ac 2ab'
_symmetry_space_group_name_H-M 'P b c a'
_atom_sites_solution_hydrogens geom
_atom_sites_solution_primary direct
_atom_sites_solution_secondary difmap
_audit_creation_method SHELXL-97
_cell_angle_alpha 90.00
_cell_angle_beta 90.00
_cell_angle_gamma 90.00
_cell_formula_units_Z 8
_cell_length_a 16.955(3)
_cell_length_b 20.205(4)
_cell_length_c 37.714(8)
_cell_measurement_reflns_used 6900
_cell_measurement_temperature 100(2)
_cell_measurement_theta_max 23.671
_cell_measurement_theta_min 2.286
_cell_volume 12920(4)
_computing_cell_refinement 'SAINT (Bruker, 2001)'
_computing_data_collection 'SMART (Bruker, 2001)'
_computing_data_reduction 'SAINT (Bruker, 2001)'
_computing_molecular_graphics 'ORTEP-3 vers. 1.08 (Farrugia, 2005)'
_computing_publication_material 'SHELXTL (Sheldrick, 2001)'
_computing_structure_refinement 'SHELXTL (Sheldrick, 2001)'
_computing_structure_solution 'SHELXTL (Sheldrick, 2001)'
_diffrn_ambient_temperature 100(2)
_diffrn_measured_fraction_theta_full 0.993
_diffrn_measured_fraction_theta_max 0.993
_diffrn_measurement_device_type 'Bruker SMART APEX CCD area detector'
_diffrn_measurement_method '1700 omega scan frames, 0.3 deg, 10 sec'
_diffrn_radiation_monochromator graphite
_diffrn_radiation_probe x-ray
_diffrn_radiation_type MoK\a
_diffrn_radiation_wavelength 0.71073
_diffrn_reflns_av_R_equivalents 0.0831
_diffrn_reflns_av_sigmaI/netI 0.0454
_diffrn_reflns_limit_h_max 18
_diffrn_reflns_limit_h_min -19
_diffrn_reflns_limit_k_max 22
_diffrn_reflns_limit_k_min -23
_diffrn_reflns_limit_l_max 43
_diffrn_reflns_limit_l_min -43
_diffrn_reflns_number 72446
_diffrn_reflns_theta_full 24.07
_diffrn_reflns_theta_max 24.07
_diffrn_reflns_theta_min 2.09
_diffrn_source 'fine-focus sealed tube'
_diffrn_source_type 'Bruker SMART APEX'
_diffrn_standards_decay_% 0.0027
_diffrn_standards_number 0
_exptl_absorpt_coefficient_mu 0.373
_exptl_absorpt_correction_T_max 1.000
_exptl_absorpt_correction_T_min 0.797
_exptl_absorpt_correction_type multi-scan
_exptl_absorpt_process_details '(SADABS; Sheldrick, 2004)'
_exptl_crystal_colour green
_exptl_crystal_density_diffrn 1.623
_exptl_crystal_description prism
_exptl_crystal_F_000 6304
_exptl_crystal_size_max 0.33
_exptl_crystal_size_mid 0.22
_exptl_crystal_size_min 0.07
_refine_diff_density_max 0.619
_refine_diff_density_min -0.541
_refine_diff_density_rms 0.067
_refine_ls_extinction_method none
_refine_ls_goodness_of_fit_ref 1.089
_refine_ls_hydrogen_treatment constr
_refine_ls_matrix_type full
_refine_ls_number_parameters 930
_refine_ls_number_reflns 10172
_refine_ls_number_restraints 0
_refine_ls_restrained_S_all 1.089
_refine_ls_R_factor_all 0.0904
_refine_ls_R_factor_gt 0.0797
_refine_ls_shift/su_max 0.000
_refine_ls_shift/su_mean 0.000
_refine_ls_structure_factor_coef Fsqd
_refine_ls_weighting_details 'calc w=1/[\s^2^(Fo^2^)+(0.0156P)^2^+89.1424P] where P=(Fo^2^+2Fc^2^)/3'
_refine_ls_weighting_scheme calc
_refine_ls_wR_factor_gt 0.1355
_refine_ls_wR_factor_ref 0.1406
_reflns_number_gt 9401
_reflns_number_total 10172
_reflns_threshold_expression >2sigma(I)
_cod_data_source_file ic400433z_si_002_3.cif
_cod_data_source_block pv1222
_cod_database_code 4335077

loop_
_symmetry_equiv_pos_as_xyz
'x, y, z'
'-x+1/2, -y, z+1/2'
'-x, y+1/2, -z+1/2'
'x+1/2, -y+1/2, -z'
'-x, -y, -z'
'x-1/2, y, -z-1/2'
'x, -y-1/2, z-1/2'
'-x-1/2, y-1/2, z'

loop_
_atom_site_label
_atom_site_type_symbol
_atom_site_fract_x
_atom_site_fract_y
_atom_site_fract_z
_atom_site_U_iso_or_equiv
_atom_site_adp_type
_atom_site_occupancy
_atom_site_symmetry_multiplicity
_atom_site_calc_flag
_atom_site_refinement_flags
Ru1 Ru 0.48593(3) 0.24971(2) 0.115806(12) 0.02369(13) Uani 1 1 d .
F1 F 0.8767(2) 0.11452(17) 0.06357(10) 0.0458(10) Uani 1 1 d .
F2 F 0.9343(2) 0.20876(19) 0.06642(12) 0.0548(11) Uani 1 1 d .
F3 F 0.8750(2) 0.1788(2) 0.01883(10) 0.0549(11) Uani 1 1 d .
O1 O 0.5933(2) 0.40437(19) 0.04500(10) 0.0303(9) Uani 1 1 d .
O2 O 0.6643(2) 0.45365(19) 0.08794(11) 0.0315(10) Uani 1 1 d .
N1 N 0.3764(3) 0.1971(2) 0.13079(12) 0.0279(11) Uani 1 1 d .
N2 N 0.3716(3) 0.1314(2) 0.12212(12) 0.0260(11) Uani 1 1 d .
N3 N 0.5447(3) 0.1682(2) 0.13474(12) 0.0260(11) Uani 1 1 d .
N4 N 0.5155(3) 0.1070(2) 0.12738(12) 0.0252(11) Uani 1 1 d .
N5 N 0.4673(3) 0.2015(2) 0.06835(12) 0.0250(11) Uani 1 1 d .
N6 N 0.4558(3) 0.1345(2) 0.06814(12) 0.0256(11) Uani 1 1 d .
N7 N 0.4293(3) 0.3337(2) 0.09891(12) 0.0251(11) Uani 1 1 d .
N8 N 0.4393(3) 0.4403(2) 0.08886(13) 0.0302(12) Uani 1 1 d .
N9 N 0.5001(3) 0.2966(2) 0.16554(12) 0.0240(11) Uani 1 1 d .
C1 C 0.3010(3) 0.1072(3) 0.13075(15) 0.0294(14) Uani 1 1 d .
H1 H 0.2841 0.0629 0.1273 0.035 Uiso 1 1 calc R
C2 C 0.2569(4) 0.1572(3) 0.14542(15) 0.0320(14) Uani 1 1 d .
H2 H 0.2043 0.1548 0.1540 0.038 Uiso 1 1 calc R
C3 C 0.3061(4) 0.2118(3) 0.14502(16) 0.0315(14) Uani 1 1 d .
H3 H 0.2919 0.2543 0.1537 0.038 Uiso 1 1 calc R
C4 C 0.5589(3) 0.0618(3) 0.14489(15) 0.0301(14) Uani 1 1 d .
H4 H 0.5506 0.0153 0.1444 0.036 Uiso 1 1 calc R
C5 C 0.6164(4) 0.0932(3) 0.16333(16) 0.0346(15) Uani 1 1 d .
H5 H 0.6556 0.0736 0.1780 0.041 Uiso 1 1 calc R
C6 C 0.6059(3) 0.1599(3) 0.15628(15) 0.0289(13) Uani 1 1 d .
H6 H 0.6377 0.1946 0.1655 0.035 Uiso 1 1 calc R
C7 C 0.4522(4) 0.1142(3) 0.03447(15) 0.0325(14) Uani 1 1 d .
H7 H 0.4446 0.0697 0.0271 0.039 Uiso 1 1 calc R
C8 C 0.4611(4) 0.1673(3) 0.01233(17) 0.0391(16) Uani 1 1 d .
H8 H 0.4609 0.1674 -0.0129 0.047 Uiso 1 1 calc R
C9 C 0.4704(3) 0.2208(3) 0.03476(15) 0.0309(14) Uani 1 1 d .
H9 H 0.4781 0.2651 0.0272 0.037 Uiso 1 1 calc R
C10 C 0.4789(3) 0.3846(3) 0.09676(15) 0.0256(13) Uani 1 1 d .
C11 C 0.3614(4) 0.4235(3) 0.08550(16) 0.0338(15) Uani 1 1 d .
H11 H 0.3193 0.4526 0.0798 0.041 Uiso 1 1 calc R
C12 C 0.3558(3) 0.3577(3) 0.09179(15) 0.0279(13) Uani 1 1 d .
H12 H 0.3085 0.3325 0.0913 0.033 Uiso 1 1 calc R
C13 C 0.4718(4) 0.5071(3) 0.08352(19) 0.0394(16) Uani 1 1 d .
H13A H 0.5178 0.5133 0.0989 0.059 Uiso 1 1 calc R
H13B H 0.4315 0.5402 0.0894 0.059 Uiso 1 1 calc R
H13C H 0.4876 0.5124 0.0587 0.059 Uiso 1 1 calc R
C14 C 0.5653(3) 0.3713(3) 0.10364(15) 0.0243(13) Uani 1 1 d .
C15 C 0.5855(4) 0.3891(3) 0.14239(14) 0.0290(14) Uani 1 1 d .
H15A H 0.6425 0.3808 0.1460 0.035 Uiso 1 1 calc R
H15B H 0.5767 0.4371 0.1455 0.035 Uiso 1 1 calc R
C16 C 0.5410(3) 0.3532(3) 0.17132(15) 0.0281(13) Uani 1 1 d .
C17 C 0.5471(3) 0.3798(3) 0.20525(15) 0.0286(13) Uani 1 1 d .
H17 H 0.5749 0.4201 0.2088 0.034 Uiso 1 1 calc R
C18 C 0.5136(4) 0.3487(3) 0.23339(16) 0.0369(15) Uani 1 1 d .
H18 H 0.5186 0.3667 0.2566 0.044 Uiso 1 1 calc R
C19 C 0.4720(4) 0.2908(3) 0.22806(16) 0.0342(15) Uani 1 1 d .
H19 H 0.4477 0.2683 0.2473 0.041 Uiso 1 1 calc R
C20 C 0.4670(3) 0.2668(3) 0.19408(15) 0.0303(14) Uani 1 1 d .
H20 H 0.4387 0.2268 0.1904 0.036 Uiso 1 1 calc R
C21 C 0.6149(3) 0.4145(3) 0.07873(16) 0.0264(13) Uani 1 1 d .
C22 C 0.6348(4) 0.4454(3) 0.01906(17) 0.0396(16) Uani 1 1 d .
H22A H 0.6311 0.4920 0.0260 0.059 Uiso 1 1 calc R
H22B H 0.6108 0.4394 -0.0044 0.059 Uiso 1 1 calc R
H22C H 0.6904 0.4322 0.0181 0.059 Uiso 1 1 calc R
C23 C 0.5755(4) 0.2951(3) 0.09984(14) 0.0277(13) Uani 1 1 d .
C24 C 0.6513(3) 0.2674(3) 0.08764(14) 0.0256(13) Uani 1 1 d .
C25 C 0.6543(3) 0.2032(3) 0.07347(14) 0.0262(13) Uani 1 1 d .
H25 H 0.6067 0.1789 0.0709 0.031 Uiso 1 1 calc R
C26 C 0.7250(3) 0.1743(3) 0.06313(14) 0.0262(13) Uani 1 1 d .
H26 H 0.7256 0.1311 0.0532 0.031 Uiso 1 1 calc R
C27 C 0.7946(4) 0.2092(3) 0.06744(15) 0.0287(14) Uani 1 1 d .
C28 C 0.7946(4) 0.2715(3) 0.08194(17) 0.0347(15) Uani 1 1 d .
H28 H 0.8428 0.2946 0.0854 0.042 Uiso 1 1 calc R
C29 C 0.7233(4) 0.3006(3) 0.09157(17) 0.0336(15) Uani 1 1 d .
H29 H 0.7234 0.3441 0.1011 0.040 Uiso 1 1 calc R
C30 C 0.8700(4) 0.1782(3) 0.05449(18) 0.0346(15) Uani 1 1 d .
B1 B 0.4420(4) 0.0982(3) 0.10382(17) 0.0267(15) Uani 1 1 d .
H1A H 0.4311 0.0502 0.0997 0.032 Uiso 1 1 calc R
F4 F 0.3564(3) 0.65229(19) 0.05841(12) 0.0692(14) Uani 1 1 d .
F5 F 0.2377(3) 0.6790(2) 0.05217(15) 0.0864(17) Uani 1 1 d .
F6 F 0.3154(4) 0.6952(2) 0.00971(11) 0.0853(18) Uani 1 1 d .
F7 F 0.2932(2) 0.99832(16) 0.04719(9) 0.0372(9) Uani 1 1 d .
F8 F 0.2478(2) 0.93496(17) 0.00630(9) 0.0442(9) Uani 1 1 d .
F9 F 0.3718(2) 0.95735(19) 0.00849(10) 0.0489(10) Uani 1 1 d .
F10 F 0.6650(2) 0.8971(3) 0.22054(10) 0.0769(16) Uani 1 1 d .
F11 F 0.7495(2) 0.9491(2) 0.18890(11) 0.0545(11) Uani 1 1 d .
F12 F 0.7454(2) 0.8445(2) 0.18767(11) 0.0568(11) Uani 1 1 d .
F13 F 0.6713(2) 1.01371(18) 0.06837(9) 0.0488(10) Uani 1 1 d .
F14 F 0.6706(2) 0.91862(19) 0.04389(9) 0.0455(10) Uani 1 1 d .
F15 F 0.5645(2) 0.9741(2) 0.04603(10) 0.0515(11) Uani 1 1 d .
F16 F 0.5453(3) 0.6177(2) 0.13295(10) 0.0628(13) Uani 1 1 d .
F17 F 0.6124(2) 0.64177(18) 0.17867(11) 0.0493(10) Uani 1 1 d .
F18 F 0.5274(2) 0.56318(16) 0.18110(10) 0.0460(10) Uani 1 1 d .
F19 F 0.3145(3) 0.63672(17) 0.25705(10) 0.0526(11) Uani 1 1 d .
F20 F 0.3294(2) 0.73772(18) 0.27257(9) 0.0467(10) Uani 1 1 d .
F21 F 0.2406(2) 0.7123(2) 0.23498(10) 0.0583(12) Uani 1 1 d .
F22 F 0.1369(2) 1.00948(19) 0.15851(10) 0.0461(10) Uani 1 1 d .
F23 F 0.1255(2) 0.98373(19) 0.21350(10) 0.0454(10) Uani 1 1 d .
F24 F 0.1262(2) 0.90769(18) 0.17359(11) 0.0483(10) Uani 1 1 d .
F25 F 0.4813(2) 1.03232(18) 0.24028(10) 0.0477(10) Uani 1 1 d .
F26 F 0.4323(3) 1.10767(19) 0.20757(12) 0.0660(13) Uani 1 1 d .
F27 F 0.3732(2) 1.0792(2) 0.25447(12) 0.0701(14) Uani 1 1 d .
C31 C 0.3737(3) 0.8373(3) 0.10667(14) 0.0229(12) Uani 1 1 d .
C32 C 0.3602(3) 0.7752(3) 0.09198(15) 0.0286(14) Uani 1 1 d .
H32 H 0.3728 0.7371 0.1056 0.034 Uiso 1 1 calc R
C33 C 0.3290(4) 0.7667(3) 0.05814(15) 0.0292(14) Uani 1 1 d .
C34 C 0.3109(4) 0.8213(3) 0.03748(16) 0.0326(14) Uani 1 1 d .
H34 H 0.2907 0.8160 0.0142 0.039 Uiso 1 1 calc R
C35 C 0.3228(3) 0.8835(3) 0.05143(14) 0.0238(13) Uani 1 1 d .
C36 C 0.3523(3) 0.8915(3) 0.08535(14) 0.0243(13) Uani 1 1 d .
H36 H 0.3584 0.9350 0.0945 0.029 Uiso 1 1 calc R
C37 C 0.3122(5) 0.6992(3) 0.04421(19) 0.050(2) Uani 1 1 d .
C38 C 0.3089(4) 0.9429(3) 0.02858(15) 0.0317(14) Uani 1 1 d .
C39 C 0.5091(3) 0.8745(2) 0.13688(14) 0.0224(12) Uani 1 1 d .
C40 C 0.5671(3) 0.8732(3) 0.16347(15) 0.0261(13) Uani 1 1 d .
H40 H 0.5546 0.8530 0.1855 0.031 Uiso 1 1 calc R
C41 C 0.6418(3) 0.9002(3) 0.15910(15) 0.0254(13) Uani 1 1 d .
C42 C 0.6637(3) 0.9286(3) 0.12684(15) 0.0278(13) Uani 1 1 d .
H42 H 0.7144 0.9478 0.1236 0.033 Uiso 1 1 calc R
C43 C 0.6088(3) 0.9277(3) 0.09972(14) 0.0251(13) Uani 1 1 d .
C44 C 0.5351(3) 0.9006(3) 0.10473(15) 0.0254(13) Uani 1 1 d .
H44 H 0.4999 0.8997 0.0851 0.030 Uiso 1 1 calc R
C45 C 0.6988(4) 0.8979(3) 0.18915(16) 0.0371(16) Uani 1 1 d .
C46 C 0.6288(4) 0.9588(3) 0.06492(16) 0.0318(14) Uani 1 1 d .
C47 C 0.4207(3) 0.7827(3) 0.16843(14) 0.0237(12) Uani 1 1 d .
C48 C 0.4745(3) 0.7325(3) 0.16048(14) 0.0268(13) Uani 1 1 d .
H48 H 0.5105 0.7396 0.1416 0.032 Uiso 1 1 calc R
C49 C 0.4783(4) 0.6727(3) 0.17872(15) 0.0289(14) Uani 1 1 d .
C50 C 0.4269(4) 0.6608(3) 0.20677(15) 0.0330(15) Uani 1 1 d .
H50 H 0.4291 0.6205 0.2197 0.040 Uiso 1 1 calc R
C51 C 0.3729(4) 0.7093(3) 0.21512(15) 0.0284(14) Uani 1 1 d .
C52 C 0.3701(3) 0.7684(3) 0.19657(14) 0.0242(13) Uani 1 1 d .
H52 H 0.3321 0.8005 0.2033 0.029 Uiso 1 1 calc R
C53 C 0.5404(4) 0.6242(3) 0.16800(17) 0.0395(17) Uani 1 1 d .
C54 C 0.3147(4) 0.6984(3) 0.24468(17) 0.0385(16) Uani 1 1 d .
C55 C 0.3711(3) 0.9094(3) 0.16672(14) 0.0236(13) Uani 1 1 d .
C56 C 0.2890(3) 0.9134(3) 0.16641(15) 0.0266(13) Uani 1 1 d .
H56 H 0.2602 0.8827 0.1524 0.032 Uiso 1 1 calc R
C57 C 0.2474(3) 0.9605(3) 0.18580(15) 0.0269(13) Uani 1 1 d .
C58 C 0.2867(3) 1.0067(3) 0.20638(15) 0.0279(13) Uani 1 1 d .
H58 H 0.2586 1.0389 0.2197 0.033 Uiso 1 1 calc R
C59 C 0.3681(4) 1.0042(3) 0.20692(14) 0.0268(13) Uani 1 1 d .
C60 C 0.4095(3) 0.9566(3) 0.18776(14) 0.0251(13) Uani 1 1 d .
H60 H 0.4654 0.9561 0.1890 0.030 Uiso 1 1 calc R
C61 C 0.1595(4) 0.9646(3) 0.18343(17) 0.0363(15) Uani 1 1 d .
C62 C 0.4130(4) 1.0547(3) 0.22729(16) 0.0362(15) Uani 1 1 d .
B2 B 0.4179(4) 0.8505(3) 0.14466(17) 0.0235(14) Uani 1 1 d .

loop_
_atom_site_aniso_label
_atom_site_aniso_U_11
_atom_site_aniso_U_22
_atom_site_aniso_U_33
_atom_site_aniso_U_23
_atom_site_aniso_U_13
_atom_site_aniso_U_12
Ru1 0.0258(2) 0.0210(2) 0.0243(2) -0.0007(2) -0.0007(2) -0.0009(2)
F1 0.041(2) 0.032(2) 0.064(3) 0.0014(19) 0.0057(19) 0.0087(17)
F2 0.026(2) 0.046(2) 0.093(3) -0.017(2) -0.002(2) 0.0011(18)
F3 0.049(3) 0.071(3) 0.045(2) 0.003(2) 0.015(2) 0.009(2)
O1 0.035(2) 0.028(2) 0.028(2) 0.0061(18) 0.0004(19) -0.0053(18)
O2 0.028(2) 0.028(2) 0.039(2) -0.0011(19) -0.0009(19) -0.0063(19)
N1 0.032(3) 0.022(2) 0.030(3) 0.000(2) -0.001(2) 0.000(2)
N2 0.028(3) 0.024(3) 0.025(3) 0.001(2) -0.002(2) -0.002(2)
N3 0.026(3) 0.023(3) 0.029(3) -0.002(2) 0.002(2) -0.001(2)
N4 0.029(3) 0.021(2) 0.026(3) -0.002(2) 0.003(2) 0.002(2)
N5 0.031(3) 0.021(3) 0.023(3) -0.003(2) -0.004(2) -0.004(2)
N6 0.029(3) 0.023(3) 0.024(3) -0.004(2) 0.001(2) 0.000(2)
N7 0.025(3) 0.026(3) 0.024(3) -0.002(2) -0.001(2) -0.001(2)
N8 0.030(3) 0.024(3) 0.037(3) 0.001(2) -0.001(2) 0.003(2)
N9 0.027(3) 0.021(2) 0.024(2) -0.001(2) -0.005(2) 0.004(2)
C1 0.030(3) 0.031(3) 0.027(3) 0.006(3) 0.000(3) -0.007(3)
C2 0.026(3) 0.035(3) 0.035(3) 0.004(3) 0.006(3) 0.001(3)
C3 0.035(4) 0.024(3) 0.035(3) 0.001(3) -0.001(3) 0.005(3)
C4 0.034(4) 0.025(3) 0.031(3) -0.002(3) 0.005(3) 0.001(3)
C5 0.041(4) 0.031(3) 0.032(3) 0.000(3) -0.010(3) 0.009(3)
C6 0.031(3) 0.031(3) 0.024(3) -0.002(3) -0.002(3) -0.002(3)
C7 0.035(4) 0.033(3) 0.029(3) -0.004(3) 0.003(3) -0.002(3)
C8 0.048(4) 0.045(4) 0.024(3) -0.002(3) -0.005(3) -0.006(3)
C9 0.036(4) 0.030(3) 0.027(3) 0.003(3) -0.004(3) -0.004(3)
C10 0.028(3) 0.023(3) 0.026(3) -0.001(2) 0.000(3) 0.004(3)
C11 0.027(3) 0.033(4) 0.042(4) 0.006(3) -0.008(3) 0.005(3)
C12 0.021(3) 0.025(3) 0.037(4) 0.000(3) 0.002(3) -0.001(2)
C13 0.035(4) 0.024(3) 0.059(4) 0.005(3) -0.001(3) 0.000(3)
C14 0.019(3) 0.026(3) 0.028(3) 0.000(2) -0.005(2) -0.001(2)
C15 0.034(4) 0.028(3) 0.025(3) -0.003(3) 0.000(3) -0.001(3)
C16 0.029(3) 0.029(3) 0.027(3) -0.002(3) -0.003(3) 0.006(3)
C17 0.029(3) 0.026(3) 0.031(3) -0.004(3) 0.001(3) 0.000(3)
C18 0.040(4) 0.045(4) 0.026(3) -0.007(3) -0.006(3) 0.005(3)
C19 0.043(4) 0.034(4) 0.026(3) 0.001(3) 0.004(3) 0.002(3)
C20 0.032(4) 0.028(3) 0.031(3) 0.004(3) 0.004(3) 0.004(3)
C21 0.020(3) 0.022(3) 0.037(4) 0.002(3) -0.002(3) 0.007(3)
C22 0.047(4) 0.034(4) 0.038(4) 0.007(3) 0.005(3) -0.002(3)
C23 0.035(3) 0.028(3) 0.020(3) 0.000(3) -0.007(3) -0.003(3)
C24 0.025(3) 0.028(3) 0.023(3) 0.002(2) 0.001(2) -0.001(2)
C25 0.029(3) 0.028(3) 0.021(3) -0.001(3) 0.000(2) -0.006(3)
C26 0.035(4) 0.020(3) 0.023(3) -0.005(2) 0.002(3) -0.001(3)
C27 0.032(3) 0.024(3) 0.031(3) 0.006(3) 0.002(3) 0.002(3)
C28 0.023(3) 0.026(3) 0.055(4) -0.001(3) -0.002(3) -0.001(3)
C29 0.035(4) 0.022(3) 0.044(4) -0.003(3) -0.005(3) 0.000(3)
C30 0.029(4) 0.030(4) 0.045(4) -0.002(3) -0.001(3) -0.005(3)
B1 0.029(4) 0.022(3) 0.029(4) 0.001(3) 0.000(3) -0.009(3)
F4 0.115(4) 0.029(2) 0.064(3) -0.012(2) -0.034(3) 0.016(2)
F5 0.102(4) 0.054(3) 0.103(4) -0.012(3) -0.017(3) -0.032(3)
F6 0.189(6) 0.035(2) 0.032(2) -0.0114(19) -0.010(3) 0.003(3)
F7 0.048(2) 0.0281(19) 0.035(2) 0.0070(16) -0.0025(17) -0.0002(17)
F8 0.057(2) 0.035(2) 0.040(2) 0.0040(17) -0.0214(19) 0.0026(18)
F9 0.054(3) 0.050(2) 0.043(2) 0.0223(19) 0.0188(19) 0.006(2)
F10 0.035(2) 0.168(5) 0.028(2) -0.001(3) -0.0028(18) -0.006(3)
F11 0.049(3) 0.055(3) 0.060(3) 0.002(2) -0.021(2) -0.013(2)
F12 0.050(3) 0.055(3) 0.065(3) 0.014(2) -0.018(2) 0.013(2)
F13 0.070(3) 0.040(2) 0.037(2) 0.0085(18) 0.003(2) -0.022(2)
F14 0.054(2) 0.052(2) 0.031(2) -0.0003(18) 0.0160(18) 0.0039(19)
F15 0.031(2) 0.079(3) 0.045(2) 0.032(2) 0.0023(18) 0.001(2)
F16 0.102(4) 0.052(3) 0.035(2) -0.005(2) 0.003(2) 0.036(2)
F17 0.040(2) 0.037(2) 0.070(3) 0.005(2) 0.003(2) 0.0029(18)
F18 0.055(2) 0.0227(19) 0.060(3) 0.0066(18) -0.008(2) 0.0055(17)
F19 0.081(3) 0.034(2) 0.043(2) 0.0132(18) 0.012(2) -0.010(2)
F20 0.063(3) 0.049(2) 0.0284(19) -0.0025(18) 0.0119(18) -0.010(2)
F21 0.038(2) 0.092(3) 0.044(2) 0.027(2) 0.0046(19) -0.008(2)
F22 0.032(2) 0.056(2) 0.051(2) 0.001(2) -0.0047(18) 0.0070(18)
F23 0.033(2) 0.057(2) 0.046(2) -0.0106(19) 0.0127(18) 0.0027(18)
F24 0.031(2) 0.043(2) 0.071(3) -0.014(2) 0.0106(19) -0.0105(17)
F25 0.041(2) 0.048(2) 0.054(2) -0.0180(19) -0.0200(19) 0.0048(19)
F26 0.092(4) 0.036(2) 0.070(3) -0.002(2) -0.021(3) -0.017(2)
F27 0.048(3) 0.101(4) 0.062(3) -0.052(3) 0.000(2) 0.007(3)
C31 0.023(3) 0.023(3) 0.023(3) 0.001(2) 0.005(2) 0.002(2)
C32 0.035(4) 0.025(3) 0.026(3) 0.006(3) -0.002(3) 0.001(3)
C33 0.036(4) 0.025(3) 0.026(3) -0.002(3) 0.000(3) 0.003(3)
C34 0.030(3) 0.042(4) 0.026(3) 0.000(3) 0.002(3) -0.001(3)
C35 0.026(3) 0.022(3) 0.023(3) 0.001(2) 0.000(2) 0.001(2)
C36 0.024(3) 0.022(3) 0.027(3) -0.002(2) 0.006(2) -0.002(2)
C37 0.085(6) 0.028(4) 0.038(4) 0.004(3) -0.012(4) 0.003(4)
C38 0.036(4) 0.033(3) 0.025(3) 0.002(3) -0.002(3) 0.002(3)
C39 0.029(3) 0.017(3) 0.022(3) -0.003(2) 0.001(3) 0.002(2)
C40 0.030(3) 0.023(3) 0.025(3) 0.000(2) 0.004(3) 0.007(3)
C41 0.024(3) 0.026(3) 0.026(3) -0.001(3) -0.003(2) 0.007(2)
C42 0.025(3) 0.025(3) 0.034(3) -0.002(3) 0.005(3) 0.001(2)
C43 0.031(3) 0.020(3) 0.024(3) 0.000(2) 0.001(3) 0.000(2)
C44 0.028(3) 0.025(3) 0.024(3) -0.004(2) 0.000(2) 0.001(2)
C45 0.028(4) 0.054(4) 0.029(3) 0.005(3) 0.003(3) 0.004(3)
C46 0.028(3) 0.028(3) 0.039(4) 0.000(3) 0.004(3) 0.000(3)
C47 0.030(3) 0.025(3) 0.017(3) -0.004(2) -0.003(2) -0.009(3)
C48 0.029(3) 0.030(3) 0.022(3) -0.003(2) -0.001(2) -0.001(3)
C49 0.036(4) 0.025(3) 0.025(3) 0.002(3) -0.012(3) -0.003(3)
C50 0.047(4) 0.023(3) 0.029(3) 0.006(3) -0.013(3) -0.008(3)
C51 0.034(3) 0.027(3) 0.024(3) 0.002(3) -0.005(3) -0.010(3)
C52 0.030(3) 0.023(3) 0.020(3) -0.004(2) -0.001(2) -0.003(2)
C53 0.063(5) 0.025(3) 0.031(4) 0.000(3) -0.005(3) 0.010(3)
C54 0.043(4) 0.039(4) 0.034(4) 0.010(3) -0.004(3) -0.002(3)
C55 0.034(3) 0.016(3) 0.020(3) 0.005(2) -0.001(2) 0.000(2)
C56 0.031(3) 0.025(3) 0.024(3) 0.006(2) 0.003(3) -0.006(3)
C57 0.031(3) 0.023(3) 0.026(3) 0.006(3) 0.004(3) 0.001(3)
C58 0.034(4) 0.025(3) 0.025(3) 0.002(3) 0.004(3) 0.005(3)
C59 0.036(4) 0.026(3) 0.019(3) 0.003(2) -0.002(3) -0.001(3)
C60 0.028(3) 0.027(3) 0.020(3) 0.005(2) -0.002(2) 0.000(3)
C61 0.034(4) 0.032(4) 0.043(4) -0.008(3) 0.004(3) 0.003(3)
C62 0.032(4) 0.045(4) 0.032(4) -0.004(3) -0.001(3) 0.002(3)
B2 0.023(3) 0.022(3) 0.025(3) 0.001(3) 0.003(3) -0.003(3)

loop_
_atom_type_symbol
_atom_type_description
_atom_type_scat_dispersion_real
_atom_type_scat_dispersion_imag
_atom_type_scat_source
C C 0.0033 0.0016 'International Tables Vol C Tables 4.2.6.8 and 6.1.1.4'
H H 0.0000 0.0000 'International Tables Vol C Tables 4.2.6.8 and 6.1.1.4'
B B 0.0013 0.0007 'International Tables Vol C Tables 4.2.6.8 and 6.1.1.4'
N N 0.0061 0.0033 'International Tables Vol C Tables 4.2.6.8 and 6.1.1.4'
O O 0.0106 0.0060 'International Tables Vol C Tables 4.2.6.8 and 6.1.1.4'
F F 0.0171 0.0103 'International Tables Vol C Tables 4.2.6.8 and 6.1.1.4'
Ru Ru -1.2594 0.8363 'International Tables Vol C Tables 4.2.6.8 and 6.1.1.4'

loop_
_geom_angle_atom_site_label_1
_geom_angle_atom_site_label_2
_geom_angle_atom_site_label_3
_geom_angle
C23 Ru1 N7 82.8(2)
C23 Ru1 N3 96.3(2)
N7 Ru1 N3 177.22(18)
C23 Ru1 N5 94.4(2)
N7 Ru1 N5 92.83(18)
N3 Ru1 N5 89.86(18)
C23 Ru1 N9 88.5(2)
N7 Ru1 N9 87.59(17)
N3 Ru1 N9 89.75(17)
N5 Ru1 N9 177.09(18)
C23 Ru1 N1 175.9(2)
N7 Ru1 N1 94.81(18)
N3 Ru1 N1 86.19(18)
N5 Ru1 N1 82.31(18)
N9 Ru1 N1 94.79(17)
C21 O1 C22 114.6(5)
C3 N1 N2 104.9(5)
C3 N1 Ru1 137.9(4)
N2 N1 Ru1 117.0(3)
C1 N2 N1 110.5(5)
C1 N2 B1 130.4(5)
N1 N2 B1 119.0(5)
C6 N3 N4 107.1(5)
C6 N3 Ru1 133.9(4)
N4 N3 Ru1 118.8(3)
C4 N4 N3 108.5(5)
C4 N4 B1 130.4(5)
N3 N4 B1 121.1(4)
C9 N5 N6 106.9(5)
C9 N5 Ru1 133.2(4)
N6 N5 Ru1 119.6(3)
C7 N6 N5 108.5(5)
C7 N6 B1 132.2(5)
N5 N6 B1 119.0(4)
C10 N7 C12 106.9(5)
C10 N7 Ru1 111.3(4)
C12 N7 Ru1 141.5(4)
C10 N8 C11 107.2(5)
C10 N8 C13 127.7(5)
C11 N8 C13 125.1(5)
C20 N9 C16 117.3(5)
C20 N9 Ru1 117.3(4)
C16 N9 Ru1 125.4(4)
N2 C1 C2 108.5(5)
N2 C1 H1 125.7
C2 C1 H1 125.7
C1 C2 C3 104.7(5)
C1 C2 H2 127.7
C3 C2 H2 127.7
N1 C3 C2 111.3(5)
N1 C3 H3 124.3
C2 C3 H3 124.3
N4 C4 C5 109.2(5)
N4 C4 H4 125.4
C5 C4 H4 125.4
C4 C5 C6 105.3(5)
C4 C5 H5 127.3
C6 C5 H5 127.3
N3 C6 C5 109.9(5)
N3 C6 H6 125.0
C5 C6 H6 125.0
N6 C7 C8 109.5(5)
N6 C7 H7 125.3
C8 C7 H7 125.3
C7 C8 C9 104.6(5)
C7 C8 H8 127.7
C9 C8 H8 127.7
N5 C9 C8 110.5(5)
N5 C9 H9 124.7
C8 C9 H9 124.7
N7 C10 N8 110.1(5)
N7 C10 C14 117.7(5)
N8 C10 C14 132.2(5)
C12 C11 N8 107.2(5)
C12 C11 H11 126.4
N8 C11 H11 126.4
C11 C12 N7 108.6(5)
C11 C12 H12 125.7
N7 C12 H12 125.7
N8 C13 H13A 109.5
N8 C13 H13B 109.5
H13A C13 H13B 109.5
N8 C13 H13C 109.5
H13A C13 H13C 109.5
H13B C13 H13C 109.5
C10 C14 C21 109.0(4)
C10 C14 C15 109.6(5)
C21 C14 C15 109.1(5)
C10 C14 C23 105.5(4)
C21 C14 C23 116.5(5)
C15 C14 C23 107.0(4)
C16 C15 C14 117.5(5)
C16 C15 H15A 107.9
C14 C15 H15A 107.9
C16 C15 H15B 107.9
C14 C15 H15B 107.9
H15A C15 H15B 107.2
N9 C16 C17 120.8(5)
N9 C16 C15 122.9(5)
C17 C16 C15 116.2(5)
C18 C17 C16 120.6(6)
C18 C17 H17 119.7
C16 C17 H17 119.7
C17 C18 C19 119.4(6)
C17 C18 H18 120.3
C19 C18 H18 120.3
C20 C19 C18 117.9(6)
C20 C19 H19 121.1
C18 C19 H19 121.1
N9 C20 C19 124.0(6)
N9 C20 H20 118.0
C19 C20 H20 118.0
O2 C21 O1 124.4(5)
O2 C21 C14 125.4(5)
O1 C21 C14 110.2(5)
O1 C22 H22A 109.5
O1 C22 H22B 109.5
H22A C22 H22B 109.5
O1 C22 H22C 109.5
H22A C22 H22C 109.5
H22B C22 H22C 109.5
C24 C23 C14 120.0(5)
C24 C23 Ru1 128.4(4)
C14 C23 Ru1 111.4(4)
C29 C24 C25 116.9(5)
C29 C24 C23 123.0(5)
C25 C24 C23 120.0(5)
C26 C25 C24 121.7(5)
C26 C25 H25 119.2
C24 C25 H25 119.2
C27 C26 C25 119.3(5)
C27 C26 H26 120.4
C25 C26 H26 120.4
C28 C27 C26 120.9(6)
C28 C27 C30 120.8(5)
C26 C27 C30 118.3(5)
C27 C28 C29 119.4(6)
C27 C28 H28 120.3
C29 C28 H28 120.3
C28 C29 C24 121.8(5)
C28 C29 H29 119.1
C24 C29 H29 119.1
F2 C30 F1 106.8(5)
F2 C30 F3 106.3(5)
F1 C30 F3 105.0(5)
F2 C30 C27 113.1(5)
F1 C30 C27 113.0(5)
F3 C30 C27 112.0(5)
N2 B1 N4 108.7(5)
N2 B1 N6 107.5(5)
N4 B1 N6 108.9(5)
N2 B1 H1A 110.6
N4 B1 H1A 110.6
N6 B1 H1A 110.6
C32 C31 C36 115.6(5)
C32 C31 B2 124.8(5)
C36 C31 B2 119.4(5)
C31 C32 C33 122.7(5)
C31 C32 H32 118.6
C33 C32 H32 118.6
C34 C33 C32 120.0(5)
C34 C33 C37 119.3(5)
C32 C33 C37 120.7(5)
C35 C34 C33 118.7(5)
C35 C34 H34 120.7
C33 C34 H34 120.7
C34 C35 C36 120.9(5)
C34 C35 C38 119.3(5)
C36 C35 C38 119.7(5)
C35 C36 C31 122.1(5)
C35 C36 H36 119.0
C31 C36 H36 119.0
F6 C37 F4 109.6(6)
F6 C37 F5 103.9(7)
F4 C37 F5 102.8(6)
F6 C37 C33 113.6(6)
F4 C37 C33 113.9(6)
F5 C37 C33 112.0(6)
F9 C38 F8 106.6(5)
F9 C38 F7 105.6(5)
F8 C38 F7 105.8(5)
F9 C38 C35 112.0(5)
F8 C38 C35 112.7(5)
F7 C38 C35 113.4(5)
C44 C39 C40 114.0(5)
C44 C39 B2 124.2(5)
C40 C39 B2 121.7(5)
C41 C40 C39 123.1(5)
C41 C40 H40 118.4
C39 C40 H40 118.4
C40 C41 C42 120.6(5)
C40 C41 C45 119.3(5)
C42 C41 C45 120.2(5)
C43 C42 C41 117.3(5)
C43 C42 H42 121.3
C41 C42 H42 121.3
C44 C43 C42 121.0(5)
C44 C43 C46 119.6(5)
C42 C43 C46 119.4(5)
C43 C44 C39 123.8(5)
C43 C44 H44 118.1
C39 C44 H44 118.1
F10 C45 F12 106.6(5)
F10 C45 F11 107.1(6)
F12 C45 F11 104.0(5)
F10 C45 C41 113.7(5)
F12 C45 C41 112.1(5)
F11 C45 C41 112.7(5)
F13 C46 F14 106.2(5)
F13 C46 F15 107.6(5)
F14 C46 F15 104.8(5)
F13 C46 C43 112.8(5)
F14 C46 C43 112.6(5)
F15 C46 C43 112.3(5)
C52 C47 C48 114.4(5)
C52 C47 B2 124.9(5)
C48 C47 B2 120.6(5)
C49 C48 C47 123.7(5)
C49 C48 H48 118.2
C47 C48 H48 118.2
C50 C49 C48 119.9(6)
C50 C49 C53 122.2(5)
C48 C49 C53 117.9(5)
C51 C50 C49 117.8(5)
C51 C50 H50 121.1
C49 C50 H50 121.1
C50 C51 C52 121.4(5)
C50 C51 C54 120.1(5)
C52 C51 C54 118.5(6)
C51 C52 C47 122.9(5)
C51 C52 H52 118.6
C47 C52 H52 118.6
F16 C53 F17 105.5(6)
F16 C53 F18 106.6(5)
F17 C53 F18 106.4(5)
F16 C53 C49 112.2(5)
F17 C53 C49 112.8(5)
F18 C53 C49 112.8(6)
F19 C54 F21 106.8(5)
F19 C54 F20 106.3(5)
F21 C54 F20 105.3(5)
F19 C54 C51 113.5(6)
F21 C54 C51 112.5(5)
F20 C54 C51 111.9(5)
C56 C55 C60 115.4(5)
C56 C55 B2 121.1(5)
C60 C55 B2 123.5(5)
C57 C56 C55 122.7(6)
C57 C56 H56 118.6
C55 C56 H56 118.6
C58 C57 C56 120.8(6)
C58 C57 C61 118.4(5)
C56 C57 C61 120.7(5)
C59 C58 C57 117.7(5)
C59 C58 H58 121.2
C57 C58 H58 121.2
C58 C59 C60 121.3(5)
C58 C59 C62 119.6(5)
C60 C59 C62 119.0(5)
C59 C60 C55 122.0(5)
C59 C60 H60 119.0
C55 C60 H60 119.0
F23 C61 F24 107.7(5)
F23 C61 F22 105.8(5)
F24 C61 F22 105.3(5)
F23 C61 C57 113.4(5)
F24 C61 C57 113.0(5)
F22 C61 C57 111.0(5)
F27 C62 F25 106.5(5)
F27 C62 F26 104.7(5)
F25 C62 F26 105.2(5)
F27 C62 C59 113.4(5)
F25 C62 C59 113.7(5)
F26 C62 C59 112.6(5)
C47 B2 C31 110.8(4)
C47 B2 C39 108.4(5)
C31 B2 C39 108.7(4)
C47 B2 C55 109.9(4)
C31 B2 C55 109.7(5)
C39 B2 C55 109.2(4)

loop_
_geom_bond_atom_site_label_1
_geom_bond_atom_site_label_2
_geom_bond_distance
Ru1 C23 1.873(6)
Ru1 N7 2.052(5)
Ru1 N3 2.052(5)
Ru1 N5 2.062(4)
Ru1 N9 2.115(4)
Ru1 N1 2.213(5)
F1 C30 1.337(7)
F2 C30 1.332(7)
F3 C30 1.348(7)
O1 C21 1.340(7)
O1 C22 1.462(7)
O2 C21 1.202(7)
N1 C3 1.340(7)
N1 N2 1.369(6)
N2 C1 1.333(7)
N2 B1 1.534(8)
N3 C6 1.328(7)
N3 N4 1.362(6)
N4 C4 1.345(7)
N4 B1 1.540(8)
N5 C9 1.326(7)
N5 N6 1.367(6)
N6 C7 1.336(7)
N6 B1 1.551(8)
N7 C10 1.331(7)
N7 C12 1.364(7)
N8 C10 1.343(7)
N8 C11 1.368(8)
N8 C13 1.473(7)
N9 C20 1.355(7)
N9 C16 1.355(7)
C1 C2 1.373(8)
C1 H1 0.9500
C2 C3 1.384(8)
C2 H2 0.9500
C3 H3 0.9500
C4 C5 1.355(8)
C4 H4 0.9500
C5 C6 1.386(8)
C5 H5 0.9500
C6 H6 0.9500
C7 C8 1.368(9)
C7 H7 0.9500
C8 C9 1.382(8)
C8 H8 0.9500
C9 H9 0.9500
C10 C14 1.513(8)
C11 C12 1.353(8)
C11 H11 0.9500
C12 H12 0.9500
C13 H13A 0.9800
C13 H13B 0.9800
C13 H13C 0.9800
C14 C21 1.533(8)
C14 C15 1.543(8)
C14 C23 1.558(8)
C15 C16 1.512(8)
C15 H15A 0.9900
C15 H15B 0.9900
C16 C17 1.392(8)
C17 C18 1.358(8)
C17 H17 0.9500
C18 C19 1.381(9)
C18 H18 0.9500
C19 C20 1.373(8)
C19 H19 0.9500
C20 H20 0.9500
C22 H22A 0.9800
C22 H22B 0.9800
C22 H22C 0.9800
C23 C24 1.475(8)
C24 C29 1.400(8)
C24 C25 1.404(8)
C25 C26 1.389(8)
C25 H25 0.9500
C26 C27 1.385(8)
C26 H26 0.9500
C27 C28 1.372(8)
C27 C30 1.504(8)
C28 C29 1.393(8)
C28 H28 0.9500
C29 H29 0.9500
B1 H1A 1.0000
F4 C37 1.322(8)
F5 C37 1.360(9)
F6 C37 1.305(8)
F7 C38 1.349(7)
F8 C38 1.343(7)
F9 C38 1.341(7)
F10 C45 1.315(7)
F11 C45 1.345(7)
F12 C45 1.340(7)
F13 C46 1.328(7)
F14 C46 1.338(7)
F15 C46 1.338(7)
F16 C53 1.331(7)
F17 C53 1.335(8)
F18 C53 1.346(7)
F19 C54 1.331(7)
F20 C54 1.342(7)
F21 C54 1.339(8)
F22 C61 1.361(7)
F23 C61 1.330(7)
F24 C61 1.333(7)
F25 C62 1.335(7)
F26 C62 1.344(7)
F27 C62 1.324(7)
C31 C32 1.390(8)
C31 C36 1.406(8)
C31 B2 1.639(8)
C32 C33 1.393(8)
C32 H32 0.9500
C33 C34 1.386(8)
C33 C37 1.489(9)
C34 C35 1.377(8)
C34 H34 0.9500
C35 C36 1.384(8)
C35 C38 1.496(8)
C36 H36 0.9500
C39 C44 1.394(8)
C39 C40 1.404(8)
C39 B2 1.647(8)
C40 C41 1.389(8)
C40 H40 0.9500
C41 C42 1.396(8)
C41 C45 1.491(8)
C42 C43 1.383(8)
C42 H42 0.9500
C43 C44 1.378(8)
C43 C46 1.494(8)
C44 H44 0.9500
C47 C52 1.395(8)
C47 C48 1.397(8)
C47 B2 1.638(8)
C48 C49 1.392(8)
C48 H48 0.9500
C49 C50 1.391(8)
C49 C53 1.495(9)
C50 C51 1.378(8)
C50 H50 0.9500
C51 C52 1.385(8)
C51 C54 1.504(9)
C52 H52 0.9500
C55 C56 1.395(8)
C55 C60 1.401(8)
C55 B2 1.654(8)
C56 C57 1.392(8)
C56 H56 0.9500
C57 C58 1.384(8)
C57 C61 1.496(9)
C58 C59 1.383(8)
C58 H58 0.9500
C59 C60 1.392(8)
C59 C62 1.486(8)
C60 H60 0.9500

loop_
_geom_torsion_atom_site_label_1
_geom_torsion_atom_site_label_2
_geom_torsion_atom_site_label_3
_geom_torsion_atom_site_label_4
_geom_torsion
N7 Ru1 N1 C3 -36.5(6)
N3 Ru1 N1 C3 141.0(6)
N5 Ru1 N1 C3 -128.7(6)
N9 Ru1 N1 C3 51.5(6)
N7 Ru1 N1 N2 138.2(4)
N3 Ru1 N1 N2 -44.4(4)
N5 Ru1 N1 N2 46.0(4)
N9 Ru1 N1 N2 -133.8(4)
C3 N1 N2 C1 0.0(6)
Ru1 N1 N2 C1 -176.3(4)
C3 N1 N2 B1 178.0(5)
Ru1 N1 N2 B1 1.7(6)
C23 Ru1 N3 C6 50.9(6)
N5 Ru1 N3 C6 145.3(5)
N9 Ru1 N3 C6 -37.5(5)
N1 Ru1 N3 C6 -132.4(5)
C23 Ru1 N3 N4 -135.5(4)
N5 Ru1 N3 N4 -41.1(4)
N9 Ru1 N3 N4 136.0(4)
N1 Ru1 N3 N4 41.2(4)
C6 N3 N4 C4 0.6(6)
Ru1 N3 N4 C4 -174.6(4)
C6 N3 N4 B1 178.1(5)
Ru1 N3 N4 B1 2.9(6)
C23 Ru1 N5 C9 -42.6(6)
N7 Ru1 N5 C9 40.4(6)
N3 Ru1 N5 C9 -138.9(6)
N1 Ru1 N5 C9 134.9(6)
C23 Ru1 N5 N6 130.2(4)
N7 Ru1 N5 N6 -146.8(4)
N3 Ru1 N5 N6 33.9(4)
N1 Ru1 N5 N6 -52.3(4)
C9 N5 N6 C7 0.0(6)
Ru1 N5 N6 C7 -174.5(4)
C9 N5 N6 B1 -174.5(5)
Ru1 N5 N6 B1 11.0(6)
C23 Ru1 N7 C10 -20.8(4)
N5 Ru1 N7 C10 -114.8(4)
N9 Ru1 N7 C10 68.0(4)
N1 Ru1 N7 C10 162.6(4)
C23 Ru1 N7 C12 167.1(7)
N5 Ru1 N7 C12 73.0(6)
N9 Ru1 N7 C12 -104.1(6)
N1 Ru1 N7 C12 -9.5(6)
C23 Ru1 N9 C20 -157.4(4)
N7 Ru1 N9 C20 119.7(4)
N3 Ru1 N9 C20 -61.0(4)
N1 Ru1 N9 C20 25.1(4)
C23 Ru1 N9 C16 21.0(5)
N7 Ru1 N9 C16 -61.8(4)
N3 Ru1 N9 C16 117.4(4)
N1 Ru1 N9 C16 -156.5(4)
N1 N2 C1 C2 0.2(6)
B1 N2 C1 C2 -177.5(5)
N2 C1 C2 C3 -0.4(7)
N2 N1 C3 C2 -0.3(6)
Ru1 N1 C3 C2 174.8(4)
C1 C2 C3 N1 0.4(7)
N3 N4 C4 C5 -0.4(6)
B1 N4 C4 C5 -177.6(5)
N4 C4 C5 C6 0.1(7)
N4 N3 C6 C5 -0.5(6)
Ru1 N3 C6 C5 173.6(4)
C4 C5 C6 N3 0.3(7)
N5 N6 C7 C8 -0.1(7)
B1 N6 C7 C8 173.4(6)
N6 C7 C8 C9 0.1(7)
N6 N5 C9 C8 0.1(7)
Ru1 N5 C9 C8 173.5(4)
C7 C8 C9 N5 -0.1(7)
C12 N7 C10 N8 0.6(6)
Ru1 N7 C10 N8 -174.3(4)
C12 N7 C10 C14 179.9(5)
Ru1 N7 C10 C14 5.0(6)
C11 N8 C10 N7 -0.7(7)
C13 N8 C10 N7 -178.9(5)
C11 N8 C10 C14 -179.9(6)
C13 N8 C10 C14 1.9(10)
C10 N8 C11 C12 0.5(7)
C13 N8 C11 C12 178.8(6)
N8 C11 C12 N7 -0.1(7)
C10 N7 C12 C11 -0.3(7)
Ru1 N7 C12 C11 172.1(5)
N7 C10 C14 C21 143.4(5)
N8 C10 C14 C21 -37.4(8)
N7 C10 C14 C15 -97.3(6)
N8 C10 C14 C15 81.9(8)
N7 C10 C14 C23 17.6(7)
N8 C10 C14 C23 -163.3(6)
C10 C14 C15 C16 59.0(6)
C21 C14 C15 C16 178.2(5)
C23 C14 C15 C16 -54.9(6)
C20 N9 C16 C17 -1.2(8)
Ru1 N9 C16 C17 -179.6(4)
C20 N9 C16 C15 175.7(5)
Ru1 N9 C16 C15 -2.8(8)
C14 C15 C16 N9 16.8(8)
C14 C15 C16 C17 -166.2(5)
N9 C16 C17 C18 1.4(9)
C15 C16 C17 C18 -175.6(6)
C16 C17 C18 C19 -1.1(9)
C17 C18 C19 C20 0.5(9)
C16 N9 C20 C19 0.6(8)
Ru1 N9 C20 C19 179.2(5)
C18 C19 C20 N9 -0.3(9)
C22 O1 C21 O2 -0.2(8)
C22 O1 C21 C14 177.5(5)
C10 C14 C21 O2 122.9(6)
C15 C14 C21 O2 3.3(8)
C23 C14 C21 O2 -117.9(6)
C10 C14 C21 O1 -54.7(6)
C15 C14 C21 O1 -174.4(4)
C23 C14 C21 O1 64.4(6)
C10 C14 C23 C24 150.2(5)
C21 C14 C23 C24 29.2(7)
C15 C14 C23 C24 -93.1(6)
C10 C14 C23 Ru1 -34.3(5)
C21 C14 C23 Ru1 -155.3(4)
C15 C14 C23 Ru1 82.4(5)
N7 Ru1 C23 C24 -154.6(5)
N3 Ru1 C23 C24 28.1(5)
N5 Ru1 C23 C24 -62.3(5)
N9 Ru1 C23 C24 117.7(5)
N7 Ru1 C23 C14 30.4(4)
N3 Ru1 C23 C14 -146.9(4)
N5 Ru1 C23 C14 122.8(4)
N9 Ru1 C23 C14 -57.3(4)
C14 C23 C24 C29 24.7(8)
Ru1 C23 C24 C29 -149.9(5)
C14 C23 C24 C25 -159.7(5)
Ru1 C23 C24 C25 25.7(8)
C29 C24 C25 C26 -1.3(8)
C23 C24 C25 C26 -177.2(5)
C24 C25 C26 C27 1.1(8)
C25 C26 C27 C28 0.4(9)
C25 C26 C27 C30 -177.2(5)
C26 C27 C28 C29 -1.7(9)
C30 C27 C28 C29 175.9(6)
C27 C28 C29 C24 1.5(10)
C25 C24 C29 C28 0.0(9)
C23 C24 C29 C28 175.7(6)
C28 C27 C30 F2 15.8(8)
C26 C27 C30 F2 -166.7(5)
C28 C27 C30 F1 137.3(6)
C26 C27 C30 F1 -45.1(8)
C28 C27 C30 F3 -104.4(7)
C26 C27 C30 F3 73.2(7)
C1 N2 B1 N4 -125.6(6)
N1 N2 B1 N4 56.9(6)
C1 N2 B1 N6 116.7(6)
N1 N2 B1 N6 -60.8(6)
C4 N4 B1 N2 114.1(6)
N3 N4 B1 N2 -62.8(6)
C4 N4 B1 N6 -129.1(6)
N3 N4 B1 N6 54.1(7)
C7 N6 B1 N2 -117.3(6)
N5 N6 B1 N2 55.6(6)
C7 N6 B1 N4 125.1(6)
N5 N6 B1 N4 -62.0(6)
C36 C31 C32 C33 1.2(8)
B2 C31 C32 C33 -173.9(5)
C31 C32 C33 C34 0.8(9)
C31 C32 C33 C37 -177.2(6)
C32 C33 C34 C35 -1.4(9)
C37 C33 C34 C35 176.6(6)
C33 C34 C35 C36 0.1(9)
C33 C34 C35 C38 175.8(5)
C34 C35 C36 C31 2.0(9)
C38 C35 C36 C31 -173.7(5)
C32 C31 C36 C35 -2.5(8)
B2 C31 C36 C35 172.8(5)
C34 C33 C37 F6 29.2(10)
C32 C33 C37 F6 -152.9(7)
C34 C33 C37 F4 155.6(6)
C32 C33 C37 F4 -26.4(10)
C34 C33 C37 F5 -88.2(7)
C32 C33 C37 F5 89.8(8)
C34 C35 C38 F9 -84.1(7)
C36 C35 C38 F9 91.6(6)
C34 C35 C38 F8 36.2(8)
C36 C35 C38 F8 -148.1(5)
C34 C35 C38 F7 156.4(5)
C36 C35 C38 F7 -27.9(8)
C44 C39 C40 C41 4.7(8)
B2 C39 C40 C41 -172.1(5)
C39 C40 C41 C42 -2.1(9)
C39 C40 C41 C45 178.6(5)
C40 C41 C42 C43 -1.0(8)
C45 C41 C42 C43 178.3(5)
C41 C42 C43 C44 1.0(8)
C41 C42 C43 C46 178.6(5)
C42 C43 C44 C39 2.1(9)
C46 C43 C44 C39 -175.6(5)
C40 C39 C44 C43 -4.8(8)
B2 C39 C44 C43 172.0(5)
C40 C41 C45 F10 -27.9(9)
C42 C41 C45 F10 152.7(6)
C40 C41 C45 F12 93.0(6)
C42 C41 C45 F12 -86.3(7)
C40 C41 C45 F11 -150.1(5)
C42 C41 C45 F11 30.6(8)
C44 C43 C46 F13 140.5(5)
C42 C43 C46 F13 -37.2(7)
C44 C43 C46 F14 -99.3(6)
C42 C43 C46 F14 83.0(7)
C44 C43 C46 F15 18.7(8)
C42 C43 C46 F15 -159.0(5)
C52 C47 C48 C49 0.1(8)
B2 C47 C48 C49 -177.7(5)
C47 C48 C49 C50 -0.5(9)
C47 C48 C49 C53 -178.3(5)
C48 C49 C50 C51 0.8(8)
C53 C49 C50 C51 178.5(5)
C49 C50 C51 C52 -0.7(8)
C49 C50 C51 C54 178.7(5)
C50 C51 C52 C47 0.4(9)
C54 C51 C52 C47 -179.1(5)
C48 C47 C52 C51 0.0(8)
B2 C47 C52 C51 177.6(5)
C50 C49 C53 F16 137.4(6)
C48 C49 C53 F16 -44.9(8)
C50 C49 C53 F17 -103.6(7)
C48 C49 C53 F17 74.2(7)
C50 C49 C53 F18 17.1(8)
C48 C49 C53 F18 -165.2(5)
C50 C51 C54 F19 -9.1(8)
C52 C51 C54 F19 170.3(5)
C50 C51 C54 F21 -130.5(6)
C52 C51 C54 F21 48.9(8)
C50 C51 C54 F20 111.2(6)
C52 C51 C54 F20 -69.4(7)
C60 C55 C56 C57 -0.5(8)
B2 C55 C56 C57 177.3(5)
C55 C56 C57 C58 0.6(8)
C55 C56 C57 C61 177.5(5)
C56 C57 C58 C59 0.0(8)
C61 C57 C58 C59 -177.0(5)
C57 C58 C59 C60 -0.6(8)
C57 C58 C59 C62 177.2(5)
C58 C59 C60 C55 0.7(8)
C62 C59 C60 C55 -177.1(5)
C56 C55 C60 C59 -0.1(8)
B2 C55 C60 C59 -177.9(5)
C58 C57 C61 F23 -35.8(8)
C56 C57 C61 F23 147.2(5)
C58 C57 C61 F24 -158.8(5)
C56 C57 C61 F24 24.2(8)
C58 C57 C61 F22 83.2(7)
C56 C57 C61 F22 -93.8(6)
C58 C59 C62 F27 27.5(8)
C60 C59 C62 F27 -154.6(5)
C58 C59 C62 F25 149.4(5)
C60 C59 C62 F25 -32.8(8)
C58 C59 C62 F26 -91.1(7)
C60 C59 C62 F26 86.8(7)
C52 C47 B2 C31 -101.1(6)
C48 C47 B2 C31 76.5(6)
C52 C47 B2 C39 139.7(5)
C48 C47 B2 C39 -42.8(7)
C52 C47 B2 C55 20.4(7)
C48 C47 B2 C55 -162.1(5)
C32 C31 B2 C47 -16.8(8)
C36 C31 B2 C47 168.3(5)
C32 C31 B2 C39 102.3(6)
C36 C31 B2 C39 -72.6(6)
C32 C31 B2 C55 -138.3(6)
C36 C31 B2 C55 46.8(7)
C44 C39 B2 C47 140.6(5)
C40 C39 B2 C47 -42.9(7)
C44 C39 B2 C31 20.0(7)
C40 C39 B2 C31 -163.5(5)
C44 C39 B2 C55 -99.7(6)
C40 C39 B2 C55 76.8(6)
C56 C55 B2 C47 -83.3(6)
C60 C55 B2 C47 94.3(6)
C56 C55 B2 C31 38.7(7)
C60 C55 B2 C31 -143.6(5)
C56 C55 B2 C39 157.9(5)
C60 C55 B2 C39 -24.5(7)
